data_1502773
loop_
_publ_author_name
'Wang, Liying'
'Ma, Haiyan'

_publ_section_title
;
 Highly Active Magnesium Initiators for Ring-Opening Polymerization
 ofrac-Lactide
;
_journal_issue 16
_journal_name_full Macromolecules
_journal_page_first 6535
_journal_paper_doi 10.1021/ma101263g
_journal_volume 43
_journal_year 2010
_chemical_formula_sum 'C30 H53 Mg N3 O2 Si2'
_chemical_formula_weight 568.24
_chemical_name_systematic
; 
 ? 
;
_space_group_IT_number 19
_symmetry_cell_setting orthorhombic
_symmetry_space_group_name_Hall 'P 2ac 2ab'
_symmetry_space_group_name_H-M 'P 21 21 21'
_atom_sites_solution_hydrogens geom
_atom_sites_solution_primary direct
_atom_sites_solution_secondary difmap
_audit_creation_method SHELXL-97
_cell_angle_alpha 90.00
_cell_angle_beta 90.00
_cell_angle_gamma 90.00
_cell_formula_units_Z 4
_cell_length_a 13.032(4)
_cell_length_b 14.817(5)
_cell_length_c 17.543(6)
_cell_measurement_reflns_used 686
_cell_measurement_temperature 293(2)
_cell_measurement_theta_max 24.188
_cell_measurement_theta_min 2.698
_cell_volume 3387.5(19)
_computing_cell_refinement 'Bruker SMART'
_computing_data_collection 'Bruker SMART'
_computing_data_reduction 'Bruker SHELXTL'
_computing_molecular_graphics 'Bruker SHELXTL'
_computing_publication_material 'Bruker SHELXTL'
_computing_structure_refinement 'SHELXL-97 (Sheldrick, 1997)'
_computing_structure_solution 'SHELXS-97 (Sheldrick, 1990)'
_diffrn_ambient_temperature 293(2)
_diffrn_measured_fraction_theta_full 1.000
_diffrn_measured_fraction_theta_max 1.000
_diffrn_measurement_device_type 'CCD area detector'
_diffrn_measurement_method 'phi and omega scans'
_diffrn_radiation_monochromator graphite
_diffrn_radiation_source 'fine-focus sealed tube'
_diffrn_radiation_type MoK\a
_diffrn_radiation_wavelength 0.71073
_diffrn_reflns_av_R_equivalents 0.0892
_diffrn_reflns_av_sigmaI/netI 0.1384
_diffrn_reflns_limit_h_max 11
_diffrn_reflns_limit_h_min -15
_diffrn_reflns_limit_k_max 17
_diffrn_reflns_limit_k_min -17
_diffrn_reflns_limit_l_max 20
_diffrn_reflns_limit_l_min -19
_diffrn_reflns_number 14128
_diffrn_reflns_theta_full 25.01
_diffrn_reflns_theta_max 25.01
_diffrn_reflns_theta_min 1.80
_diffrn_standards_decay_% 5.68
_exptl_absorpt_coefficient_mu 0.152
_exptl_absorpt_correction_T_max 0.9850
_exptl_absorpt_correction_T_min 0.9776
_exptl_absorpt_correction_type multi-scan
_exptl_absorpt_process_details sadabs
_exptl_crystal_colour colorless
_exptl_crystal_density_diffrn 1.114
_exptl_crystal_density_method 'not measured'
_exptl_crystal_description prism
_exptl_crystal_F_000 1240
_exptl_crystal_size_max 0.15
_exptl_crystal_size_mid 0.10
_exptl_crystal_size_min 0.10
_refine_diff_density_max 0.187
_refine_diff_density_min -0.170
_refine_diff_density_rms 0.031
_refine_ls_abs_structure_details 'Flack H D (1983), Acta Cryst. A39, 876-881'
_refine_ls_abs_structure_Flack 0.08(12)
_refine_ls_extinction_method none
_refine_ls_goodness_of_fit_ref 0.744
_refine_ls_hydrogen_treatment constr
_refine_ls_matrix_type full
_refine_ls_number_parameters 356
_refine_ls_number_reflns 5976
_refine_ls_number_restraints 0
_refine_ls_restrained_S_all 0.744
_refine_ls_R_factor_all 0.1103
_refine_ls_R_factor_gt 0.0463
_refine_ls_shift/su_max 0.007
_refine_ls_shift/su_mean 0.000
_refine_ls_structure_factor_coef Fsqd
_refine_ls_weighting_details 'calc w=1/[\s^2^(Fo^2^)+(0.0153P)^2^+0.0000P] where P=(Fo^2^+2Fc^2^)/3'
_refine_ls_weighting_scheme calc
_refine_ls_wR_factor_gt 0.0633
_refine_ls_wR_factor_ref 0.0735
_reflns_number_gt 2860
_reflns_number_total 5976
_reflns_threshold_expression >2sigma(I)
_cod_data_source_file ma101263g_si_001.cif
_cod_data_source_block f90621d
_cod_depositor_comments
;
The following automatic conversions were performed:

'_symmetry_cell_setting' value 'Orthorhombic' changed to
'orthorhombic' according to
/home/saulius/struct/CIF-dictionaries/cif_core.dic dictionary named
'cif_core.dic' version 2.4.2 from 2011-04-26.

Automatic conversion script
Id: cif_fix_values 1715 2011-07-08 13:25:40Z adriana 
;
_cod_original_cell_volume 3387.7(19)
_cod_original_sg_symbol_H-M P2(1)2(1)2(1)
_cod_database_code 1502773

loop_
_symmetry_equiv_pos_as_xyz
'x, y, z'
'-x+1/2, -y, z+1/2'
'-x, y+1/2, -z+1/2'
'x+1/2, -y+1/2, -z'

loop_
_atom_site_label
_atom_site_type_symbol
_atom_site_fract_x
_atom_site_fract_y
_atom_site_fract_z
_atom_site_U_iso_or_equiv
_atom_site_adp_type
_atom_site_occupancy
_atom_site_symmetry_multiplicity
_atom_site_calc_flag
_atom_site_refinement_flags
Mg1 Mg 0.58422(9) 0.95233(7) 0.94342(5) 0.0523(3) Uani 1 1 d .
Si1 Si 0.63688(10) 1.10413(7) 1.07386(6) 0.0715(4) Uani 1 1 d .
Si2 Si 0.60286(10) 1.16502(7) 0.91538(6) 0.0712(3) Uani 1 1 d .
N1 N 0.5450(2) 0.85502(18) 0.84784(14) 0.0506(8) Uani 1 1 d .
N2 N 0.7441(2) 0.9155(2) 0.89858(16) 0.0608(9) Uani 1 1 d .
N3 N 0.6095(2) 1.08123(14) 0.98101(13) 0.0543(8) Uani 1 1 d .
O1 O 0.55084(17) 0.86182(13) 1.01824(10) 0.0512(7) Uani 1 1 d .
O2 O 0.41741(17) 0.98160(14) 0.92042(13) 0.0659(7) Uani 1 1 d .
C1 C 0.5497(3) 0.7722(2) 1.01279(19) 0.0474(9) Uani 1 1 d .
C2 C 0.5795(3) 0.7164(2) 1.0751(2) 0.0510(9) Uani 1 1 d .
C3 C 0.5805(3) 0.6234(2) 1.0633(2) 0.0598(10) Uani 1 1 d .
H3 H 0.5995 0.5865 1.1038 0.072 Uiso 1 1 calc R
C4 C 0.5548(3) 0.5828(2) 0.9950(2) 0.0597(11) Uani 1 1 d .
C5 C 0.5211(3) 0.6370(2) 0.9377(2) 0.0624(10) Uani 1 1 d .
H5 H 0.4998 0.6108 0.8922 0.075 Uiso 1 1 calc R
C6 C 0.5173(3) 0.7301(2) 0.94503(18) 0.0519(10) Uani 1 1 d .
C7 C 0.4733(3) 0.7857(2) 0.88089(18) 0.0613(11) Uani 1 1 d .
H7A H 0.4520 0.7453 0.8404 0.074 Uiso 1 1 calc R
H7B H 0.4125 0.8164 0.8994 0.074 Uiso 1 1 calc R
C8 C 0.4962(3) 0.8953(2) 0.77919(17) 0.0711(11) Uani 1 1 d .
H8A H 0.4799 0.8463 0.7446 0.085 Uiso 1 1 calc R
H8B H 0.5474 0.9325 0.7542 0.085 Uiso 1 1 calc R
C9 C 0.4005(3) 0.9519(2) 0.7882(2) 0.0609(10) Uani 1 1 d .
C10 C 0.3473(3) 0.9685(3) 0.7206(2) 0.0799(13) Uani 1 1 d .
H10 H 0.3686 0.9400 0.6761 0.096 Uiso 1 1 calc R
C11 C 0.2648(4) 1.0255(3) 0.7179(3) 0.0995(16) Uani 1 1 d .
H11 H 0.2324 1.0367 0.6716 0.119 Uiso 1 1 calc R
C12 C 0.2300(4) 1.0660(3) 0.7826(3) 0.0978(15) Uani 1 1 d .
H12 H 0.1723 1.1029 0.7810 0.117 Uiso 1 1 calc R
C13 C 0.2804(3) 1.0519(3) 0.8498(2) 0.0759(12) Uani 1 1 d .
H13 H 0.2582 1.0810 0.8938 0.091 Uiso 1 1 calc R
C14 C 0.3651(3) 0.9942(2) 0.8530(2) 0.0628(11) Uani 1 1 d .
C15 C 0.6403(3) 0.8098(2) 0.82265(19) 0.0656(11) Uani 1 1 d .
H15A H 0.6306 0.7853 0.7719 0.079 Uiso 1 1 calc R
H15B H 0.6559 0.7602 0.8568 0.079 Uiso 1 1 calc R
C16 C 0.7294(3) 0.8763(3) 0.8221(2) 0.0717(12) Uani 1 1 d .
H16A H 0.7916 0.8456 0.8064 0.086 Uiso 1 1 calc R
H16B H 0.7156 0.9241 0.7858 0.086 Uiso 1 1 calc R
C17 C 0.6009(3) 0.7552(2) 1.15423(19) 0.0562(10) Uani 1 1 d .
C18 C 0.5040(3) 0.8026(2) 1.18356(17) 0.0714(12) Uani 1 1 d .
H18A H 0.4799 0.8444 1.1458 0.107 Uiso 1 1 calc R
H18B H 0.5197 0.8345 1.2297 0.107 Uiso 1 1 calc R
H18C H 0.4518 0.7585 1.1935 0.107 Uiso 1 1 calc R
C19 C 0.6905(3) 0.8226(2) 1.15085(19) 0.0734(12) Uani 1 1 d .
H19A H 0.7516 0.7918 1.1347 0.110 Uiso 1 1 calc R
H19B H 0.7013 0.8482 1.2005 0.110 Uiso 1 1 calc R
H19C H 0.6745 0.8697 1.1153 0.110 Uiso 1 1 calc R
C20 C 0.6295(3) 0.6829(2) 1.21250(18) 0.0974(15) Uani 1 1 d .
H20A H 0.5733 0.6416 1.2185 0.146 Uiso 1 1 calc R
H20B H 0.6443 0.7110 1.2606 0.146 Uiso 1 1 calc R
H20C H 0.6889 0.6506 1.1951 0.146 Uiso 1 1 calc R
C21 C 0.5582(3) 0.4798(2) 0.9871(2) 0.0845(13) Uani 1 1 d .
H21A H 0.5103 0.4610 0.9486 0.127 Uiso 1 1 calc R
H21B H 0.5403 0.4524 1.0349 0.127 Uiso 1 1 calc R
H21C H 0.6261 0.4613 0.9728 0.127 Uiso 1 1 calc R
C22 C 0.3613(3) 0.9934(3) 0.99010(18) 0.0949(15) Uani 1 1 d .
H22A H 0.3482 1.0564 0.9981 0.142 Uiso 1 1 calc R
H22B H 0.4008 0.9701 1.0319 0.142 Uiso 1 1 calc R
H22C H 0.2973 0.9615 0.9869 0.142 Uiso 1 1 calc R
C23 C 0.8186(3) 0.9901(3) 0.8908(2) 0.0863(14) Uani 1 1 d .
H23A H 0.8248 1.0211 0.9386 0.129 Uiso 1 1 calc R
H23B H 0.7951 1.0315 0.8525 0.129 Uiso 1 1 calc R
H23C H 0.8842 0.9662 0.8763 0.129 Uiso 1 1 calc R
C24 C 0.7883(3) 0.8490(3) 0.95146(19) 0.0813(12) Uani 1 1 d .
H24A H 0.7410 0.8000 0.9583 0.122 Uiso 1 1 calc R
H24B H 0.8013 0.8772 0.9997 0.122 Uiso 1 1 calc R
H24C H 0.8515 0.8263 0.9309 0.122 Uiso 1 1 calc R
C25 C 0.7703(3) 1.0674(3) 1.1009(2) 0.1060(16) Uani 1 1 d .
H25A H 0.7785 1.0044 1.0900 0.159 Uiso 1 1 calc R
H25B H 0.7809 1.0777 1.1543 0.159 Uiso 1 1 calc R
H25C H 0.8196 1.1015 1.0721 0.159 Uiso 1 1 calc R
C26 C 0.6287(4) 1.2269(2) 1.1018(2) 0.142(2) Uani 1 1 d .
H26A H 0.6775 1.2611 1.0727 0.213 Uiso 1 1 calc R
H26B H 0.6437 1.2331 1.1551 0.213 Uiso 1 1 calc R
H26C H 0.5608 1.2490 1.0918 0.213 Uiso 1 1 calc R
C27 C 0.5471(3) 1.0474(2) 1.14093(18) 0.0848(13) Uani 1 1 d .
H27A H 0.4808 1.0755 1.1377 0.127 Uiso 1 1 calc R
H27B H 0.5728 1.0528 1.1920 0.127 Uiso 1 1 calc R
H27C H 0.5413 0.9848 1.1277 0.127 Uiso 1 1 calc R
C28 C 0.5927(3) 1.1199(2) 0.81534(16) 0.0847(13) Uani 1 1 d .
H28A H 0.6413 1.0719 0.8085 0.127 Uiso 1 1 calc R
H28B H 0.6070 1.1674 0.7797 0.127 Uiso 1 1 calc R
H28C H 0.5246 1.0973 0.8068 0.127 Uiso 1 1 calc R
C29 C 0.4858(3) 1.2397(2) 0.9259(2) 0.1011(15) Uani 1 1 d .
H29A H 0.4250 1.2044 0.9182 0.152 Uiso 1 1 calc R
H29B H 0.4885 1.2872 0.8887 0.152 Uiso 1 1 calc R
H29C H 0.4847 1.2654 0.9761 0.152 Uiso 1 1 calc R
C30 C 0.7184(3) 1.2412(2) 0.9129(2) 0.0975(15) Uani 1 1 d .
H30A H 0.7163 1.2817 0.9556 0.146 Uiso 1 1 calc R
H30B H 0.7181 1.2754 0.8664 0.146 Uiso 1 1 calc R
H30C H 0.7797 1.2055 0.9154 0.146 Uiso 1 1 calc R

loop_
_atom_site_aniso_label
_atom_site_aniso_U_11
_atom_site_aniso_U_22
_atom_site_aniso_U_33
_atom_site_aniso_U_23
_atom_site_aniso_U_13
_atom_site_aniso_U_12
Mg1 0.0511(8) 0.0564(7) 0.0495(7) -0.0015(6) 0.0019(6) 0.0016(7)
Si1 0.0906(10) 0.0605(7) 0.0634(7) -0.0070(6) 0.0070(7) -0.0145(7)
Si2 0.0778(9) 0.0603(6) 0.0756(7) 0.0103(6) 0.0069(7) -0.0014(7)
N1 0.041(2) 0.061(2) 0.0504(17) -0.0013(15) 0.0000(16) 0.0036(17)
N2 0.048(2) 0.079(2) 0.056(2) -0.0012(18) 0.0053(17) 0.0077(19)
N3 0.067(2) 0.0388(17) 0.0571(16) 0.0029(13) 0.0027(16) 0.0030(16)
O1 0.0629(19) 0.0423(14) 0.0485(13) -0.0021(11) 0.0009(12) -0.0040(13)
O2 0.0485(17) 0.0911(17) 0.0582(15) -0.0120(14) -0.0056(14) 0.0149(14)
C1 0.039(3) 0.050(2) 0.052(2) -0.0044(19) 0.0028(18) -0.008(2)
C2 0.044(2) 0.050(2) 0.059(2) 0.003(2) 0.008(2) -0.0017(18)
C3 0.056(3) 0.059(2) 0.064(2) 0.009(2) 0.003(2) 0.004(2)
C4 0.052(3) 0.053(3) 0.074(3) -0.006(2) 0.006(2) 0.003(2)
C5 0.062(3) 0.060(2) 0.065(2) -0.015(2) 0.006(2) -0.001(2)
C6 0.052(3) 0.052(2) 0.052(2) -0.006(2) -0.005(2) -0.003(2)
C7 0.055(3) 0.071(3) 0.058(2) -0.018(2) -0.006(2) -0.004(2)
C8 0.078(3) 0.089(3) 0.046(2) -0.002(2) -0.005(2) 0.007(3)
C9 0.059(3) 0.065(2) 0.059(2) 0.002(2) -0.010(2) 0.004(2)
C10 0.084(4) 0.087(3) 0.069(3) 0.013(2) -0.017(3) -0.001(3)
C11 0.092(4) 0.114(4) 0.092(4) 0.026(3) -0.028(3) 0.013(4)
C12 0.076(4) 0.100(4) 0.116(4) 0.021(3) -0.021(4) 0.022(3)
C13 0.060(3) 0.076(3) 0.092(3) -0.002(3) -0.013(3) 0.010(3)
C14 0.055(3) 0.068(3) 0.065(3) 0.005(2) -0.014(2) 0.004(2)
C15 0.060(3) 0.079(3) 0.058(2) -0.009(2) 0.008(2) 0.013(3)
C16 0.055(3) 0.091(3) 0.069(3) -0.005(2) 0.012(2) 0.011(3)
C17 0.059(3) 0.058(2) 0.051(2) 0.0024(19) -0.001(2) -0.003(2)
C18 0.069(3) 0.084(3) 0.061(2) -0.011(2) 0.012(2) -0.014(3)
C19 0.056(3) 0.096(3) 0.068(2) -0.010(2) -0.008(2) -0.005(3)
C20 0.131(4) 0.088(3) 0.073(3) 0.020(2) -0.023(3) 0.006(3)
C21 0.088(4) 0.058(3) 0.107(3) -0.012(2) 0.005(3) 0.004(2)
C22 0.061(3) 0.163(5) 0.061(3) -0.017(3) 0.003(2) 0.021(3)
C23 0.053(3) 0.117(4) 0.089(3) 0.004(3) 0.011(2) -0.016(3)
C24 0.059(3) 0.119(3) 0.066(3) 0.014(3) 0.004(2) 0.024(3)
C25 0.099(4) 0.147(4) 0.072(3) -0.002(3) -0.010(3) -0.024(3)
C26 0.266(7) 0.067(3) 0.092(3) -0.028(2) 0.010(4) -0.025(4)
C27 0.095(4) 0.092(3) 0.067(2) -0.010(2) 0.021(2) -0.008(3)
C28 0.095(4) 0.088(3) 0.071(2) 0.027(2) 0.004(3) 0.002(3)
C29 0.118(4) 0.067(3) 0.119(3) 0.011(3) 0.010(3) 0.021(3)
C30 0.106(4) 0.081(3) 0.105(3) 0.012(3) 0.010(3) -0.032(3)

loop_
_atom_type_symbol
_atom_type_description
_atom_type_scat_dispersion_real
_atom_type_scat_dispersion_imag
_atom_type_scat_source
C C 0.0033 0.0016 'International Tables Vol C Tables 4.2.6.8 and 6.1.1.4'
H H 0.0000 0.0000 'International Tables Vol C Tables 4.2.6.8 and 6.1.1.4'
N N 0.0061 0.0033 'International Tables Vol C Tables 4.2.6.8 and 6.1.1.4'
O O 0.0106 0.0060 'International Tables Vol C Tables 4.2.6.8 and 6.1.1.4'
Mg Mg 0.0486 0.0363 'International Tables Vol C Tables 4.2.6.8 and 6.1.1.4'
Si Si 0.0817 0.0704 'International Tables Vol C Tables 4.2.6.8 and 6.1.1.4'

loop_
_geom_angle_atom_site_label_1
_geom_angle_atom_site_label_2
_geom_angle_atom_site_label_3
_geom_angle
O1 Mg1 N3 117.80(10)
O1 Mg1 O2 92.19(10)
N3 Mg1 O2 91.92(11)
O1 Mg1 N1 90.58(10)
N3 Mg1 N1 150.10(11)
O2 Mg1 N1 76.85(10)
O1 Mg1 N2 105.84(11)
N3 Mg1 N2 100.74(12)
O2 Mg1 N2 149.44(10)
N1 Mg1 N2 78.47(11)
O1 Mg1 Si2 143.88(7)
N3 Mg1 Si2 28.14(7)
O2 Mg1 Si2 81.73(7)
N1 Mg1 Si2 121.96(8)
N2 Mg1 Si2 96.49(9)
N3 Si1 C27 112.56(16)
N3 Si1 C25 112.15(16)
C27 Si1 C25 106.94(17)
N3 Si1 C26 115.41(16)
C27 Si1 C26 103.63(19)
C25 Si1 C26 105.4(2)
N3 Si2 C28 112.12(13)
N3 Si2 C30 114.46(17)
C28 Si2 C30 104.33(18)
N3 Si2 C29 113.76(16)
C28 Si2 C29 104.00(19)
C30 Si2 C29 107.22(16)
N3 Si2 Mg1 34.72(8)
C28 Si2 Mg1 77.76(10)
C30 Si2 Mg1 130.94(14)
C29 Si2 Mg1 119.97(13)
C15 N1 C8 107.4(3)
C15 N1 C7 109.1(3)
C8 N1 C7 108.7(3)
C15 N1 Mg1 108.6(2)
C8 N1 Mg1 116.08(19)
C7 N1 Mg1 106.79(18)
C24 N2 C16 111.2(3)
C24 N2 C23 107.6(3)
C16 N2 C23 107.2(3)
C24 N2 Mg1 107.4(2)
C16 N2 Mg1 106.7(2)
C23 N2 Mg1 116.7(2)
Si2 N3 Si1 120.98(14)
Si2 N3 Mg1 117.14(13)
Si1 N3 Mg1 121.88(13)
C1 O1 Mg1 130.4(2)
C14 O2 C22 117.6(3)
C14 O2 Mg1 131.1(2)
C22 O2 Mg1 111.26(19)
O1 C1 C6 120.4(3)
O1 C1 C2 121.4(3)
C6 C1 C2 118.2(3)
C3 C2 C1 117.5(3)
C3 C2 C17 120.4(3)
C1 C2 C17 121.9(3)
C4 C3 C2 123.9(3)
C5 C4 C3 117.5(3)
C5 C4 C21 122.0(3)
C3 C4 C21 120.4(3)
C4 C5 C6 122.0(3)
C5 C6 C1 120.6(3)
C5 C6 C7 119.2(3)
C1 C6 C7 120.1(3)
N1 C7 C6 115.1(3)
N1 C8 C9 119.4(3)
C14 C9 C10 117.1(4)
C14 C9 C8 127.9(3)
C10 C9 C8 114.8(4)
C11 C10 C9 121.9(4)
C12 C11 C10 120.4(5)
C11 C12 C13 119.4(5)
C12 C13 C14 120.5(4)
C9 C14 O2 118.8(4)
C9 C14 C13 120.7(4)
O2 C14 C13 120.5(4)
N1 C15 C16 110.4(3)
N2 C16 C15 110.4(3)
C20 C17 C2 112.9(3)
C20 C17 C18 107.3(3)
C2 C17 C18 109.1(3)
C20 C17 C19 107.2(3)
C2 C17 C19 110.4(3)
C18 C17 C19 109.9(3)

loop_
_geom_bond_atom_site_label_1
_geom_bond_atom_site_label_2
_geom_bond_distance
Mg1 O1 1.926(2)
Mg1 N3 2.047(2)
Mg1 O2 2.253(3)
Mg1 N1 2.270(3)
Mg1 N2 2.293(3)
Mg1 Si2 3.1988(18)
Si1 N3 1.702(3)
Si1 C27 1.860(3)
Si1 C25 1.883(4)
Si1 C26 1.887(3)
Si2 N3 1.695(2)
Si2 C28 1.883(3)
Si2 C30 1.883(4)
Si2 C29 1.893(4)
N1 C15 1.479(4)
N1 C8 1.487(4)
N1 C7 1.504(4)
N2 C24 1.471(4)
N2 C16 1.474(4)
N2 C23 1.478(4)
O1 C1 1.332(3)
O2 C14 1.378(4)
O2 C22 1.435(3)
C1 C6 1.407(4)
C1 C2 1.426(4)
C2 C3 1.393(4)
C2 C17 1.528(4)
C3 C4 1.382(4)
C4 C5 1.361(4)
C4 C21 1.533(4)
C5 C6 1.386(4)
C6 C7 1.509(4)
C8 C9 1.511(5)
C9 C14 1.377(4)
C9 C10 1.395(4)
C10 C11 1.368(5)
C11 C12 1.362(5)
C12 C13 1.367(5)
C13 C14 1.397(5)
C15 C16 1.523(4)
C17 C20 1.527(4)
C17 C18 1.534(4)
C17 C19 1.537(4)
